data_7038376
loop_
_publ_author_name
'Mel'nikova, S. V.'
'Molokeev, M. S.'
'Laptash, N. M.'
'Misyul, S. V.'

_publ_section_title
;
 A non-typical sequence of phase transitions in (NH4)3GeF7: optical and
 structural characterization.
;
_journal_issue 12
_journal_name_full 'Dalton transactions (Cambridge, England : 2003)'
_journal_page_first 5321
_journal_page_last 5327
_journal_paper_doi 10.1039/c5dt04907e
_journal_volume 45
_journal_year 2016
_chemical_formula_moiety 'F6 Ge, F, 3(N)'
_chemical_formula_sum 'F7 Ge N3'
_chemical_formula_weight 247.64
_space_group_IT_number 14
_symmetry_cell_setting monoclinic
_symmetry_space_group_name_Hall '-P 2ybc'
_symmetry_space_group_name_H-M 'P 1 21/c 1'
_cell_angle_alpha 90
_cell_angle_beta 89.8096(19)
_cell_angle_gamma 90
_cell_formula_units_Z 4
_cell_length_a 5.91343(11)
_cell_length_b 11.59227(26)
_cell_length_c 11.61873(25)
_cell_measurement_temperature 243
_cell_volume 796.46(3)
_diffrn_ambient_temperature 243
_diffrn_measurement_device_type
;
D8 ADVANCE Bruker
;
_diffrn_radiation_monochromator none
_diffrn_radiation_probe x-ray
_diffrn_radiation_type
;
 Cu K\a~1~~2~
;
_exptl_absorpt_coefficient_mu 6.125
_exptl_crystal_density_diffrn 2.065052
_pd_char_colour
;
colourless
;
_pd_meas_2theta_range_inc 0.016
_pd_meas_2theta_range_max 139.9872
_pd_meas_2theta_range_min 5
_pd_meas_scan_method step
_pd_proc_ls_pref_orient_corr
;
no preferred orientation
;
_pd_proc_ls_profile_function PearsonVII
_pd_proc_ls_prof_R_factor 5.930
_pd_proc_ls_prof_wR_expected 2.757
_pd_proc_ls_prof_wR_factor 6.789
_pd_proc_number_of_points 8436.7
_pd_spec_mount_mode reflection
_refine_ls_goodness_of_fit_all 2.463
_refine_ls_R_I_factor 3.45
_refine_ls_shift/su_max 0.01000
_cod_data_source_file c5dt04907e3.cif
_cod_data_source_block a
_cod_depositor_comments 'Adding full bibliography for 7038374--7038377.cif.'
_cod_original_cell_volume 796.461(29)
_cod_original_sg_symbol_Hall
;
-P 2ybc
;
_cod_original_sg_symbol_H-M P21/c
_cod_original_formula_sum
;
F7 Ge N3
;
_cod_database_code 7038376

loop_
_symmetry_equiv_pos_as_xyz
'x, y, z'
'-x, -y, -z'
'-x, y+1/2, -z+1/2'
'x, -y+1/2, z+1/2'

loop_
_atom_site_label
_atom_site_type_symbol
_atom_site_fract_x
_atom_site_fract_y
_atom_site_fract_z
_atom_site_occupancy
_atom_site_B_iso_or_equiv
Ge1 Ge 0 0 0 1 1.66(11)
Ge2 Ge 0 0.5 0 1 1.96(12)
F1 F 0.5222(18) 0.2602(10) 0.26556(78) 1 4.027(80)
F2 F -0.0159(27) 0.14312(74) 0.02335(96) 1 4.027(80)
F3 F -0.0295(20) 0.56120(91) 0.14123(80) 1 4.027(80)
F4 F 0.1773(21) 0.3919(11) 0.0489(11) 1 4.027(80)
F5 F 0.1859(18) 0.0263(11) -0.10792(98) 1 4.027(80)
F6 F 0.2378(19) 0.5913(11) -0.0268(10) 1 4.027(80)
F7 F 0.2562(16) -0.0080(12) 0.08412(87) 1 4.027(80)
N1 N -0.0459(16) 0.2745(10) 0.2508(13) 1 1.91(15)
N2 N 0.4928(37) 0.2056(12) -0.0071(15) 1 1.91(15)
N3 N 0.5057(31) 0.0182(10) 0.2853(11) 1 1.91(15)

loop_
_diffrn_radiation_wavelength
_diffrn_radiation_wavelength_wt
1.5406 1.0000
1.5443 0.5000

loop_
_geom_angle_atom_site_label_1
_geom_angle_atom_site_label_2
_geom_angle_atom_site_label_3
_geom_angle
_geom_angle_site_symmetry_1
_geom_angle_site_symmetry_3
F2 Ge1 F5 88.72(63) 1_555 1_555
F2 Ge1 F7 90.57(67) 1_555 1_555
F5 Ge1 F7 82.32(50) 1_555 1_555
F3 Ge2 F4 92.48(55) 1_555 1_555
F3 Ge2 F6 89.96(52) 1_555 1_555
F4 Ge2 F6 90.51(57) 1_555 1_555

loop_
_geom_bond_atom_site_label_1
_geom_bond_atom_site_label_2
_geom_bond_distance
Ge1 F2 1.6837(87)
Ge1 F5 1.692(11)
Ge1 F7 1.8080(97)
Ge2 F3 1.7957(95)
Ge2 F4 1.731(13)
Ge2 F6 1.787(12)
